data_7015075
loop_
_publ_author_name
'Zang, Hong-Ying'
'Lan, Ya-Qian'
'Li, Shun-Li'
'Yang, Guang-Sheng'
'Shao, Kui-Zhan'
'Wang, Xin-Long'
'Yan, Li-Kai'
'Su, Zhong-Min'

_publ_section_title
;
 Step-wise synthesis of inorganic-organic hybrid based on
 \g-octamolybdate-based tectons.
;
_journal_issue 13
_journal_name_full 'Dalton transactions (Cambridge, England : 2003)'
_journal_page_first 3176
_journal_page_last 3182
_journal_paper_doi 10.1039/c0dt00656d
_journal_volume 40
_journal_year 2011
_chemical_formula_moiety 'C48 H50 Mo8 N16 Ni O26, 4(O)'
_chemical_formula_sum 'C48 H42 Co0 Mo8 N16 Na0 Ni O30'
_chemical_formula_weight 2157.21
_chemical_name_systematic
;
?
;
_space_group_IT_number 2
_symmetry_cell_setting triclinic
_symmetry_space_group_name_Hall '-P 1'
_symmetry_space_group_name_H-M 'P -1'
_atom_sites_solution_hydrogens geom
_atom_sites_solution_primary direct
_atom_sites_solution_secondary difmap
_audit_creation_method SHELXL-97
_cell_angle_alpha 68.221(2)
_cell_angle_beta 64.875(2)
_cell_angle_gamma 89.813(2)
_cell_formula_units_Z 1
_cell_length_a 12.1830(14)
_cell_length_b 12.4050(15)
_cell_length_c 12.8800(15)
_cell_measurement_reflns_used 'total reflection'
_cell_measurement_temperature 293(2)
_cell_measurement_theta_max 26.04
_cell_measurement_theta_min 1.33
_cell_volume 1608.8(3)
_computing_cell_refinement 'Bruker SMART'
_computing_data_collection 'Bruker SMART'
_computing_data_reduction 'Bruker SMART'
_computing_molecular_graphics 'Bruker SHELXTL'
_computing_publication_material 'Bruker SHELXTL'
_computing_structure_refinement 'SHELXL-97 (Sheldrick, 1997)'
_computing_structure_solution 'SHELXS-97 (Sheldrick, 1990)'
_diffrn_ambient_temperature 293(2)
_diffrn_measured_fraction_theta_full 0.985
_diffrn_measured_fraction_theta_max 0.985
_diffrn_measurement_device_type 'Bruker SMART APEX II CCD area-detector'
_diffrn_measurement_method '\f and \w scans'
_diffrn_radiation_monochromator graphite
_diffrn_radiation_source 'fine-focus sealed tube'
_diffrn_radiation_type MoK\a
_diffrn_radiation_wavelength 0.71069
_diffrn_reflns_av_R_equivalents 0.0281
_diffrn_reflns_av_sigmaI/netI 0.0630
_diffrn_reflns_limit_h_max 14
_diffrn_reflns_limit_h_min -14
_diffrn_reflns_limit_k_max 14
_diffrn_reflns_limit_k_min -12
_diffrn_reflns_limit_l_max 15
_diffrn_reflns_limit_l_min -13
_diffrn_reflns_number 8168
_diffrn_reflns_theta_full 25.00
_diffrn_reflns_theta_max 25.00
_diffrn_reflns_theta_min 1.80
_diffrn_standards_interval_time 0
_diffrn_standards_number 0
_exptl_absorpt_coefficient_mu 1.892
_exptl_absorpt_correction_T_max 0.570
_exptl_absorpt_correction_T_min 0.413
_exptl_absorpt_correction_type multi-scan
_exptl_absorpt_process_details 'SADABS (Sheldrick, 1996)'
_exptl_crystal_colour green
_exptl_crystal_density_diffrn 2.218
_exptl_crystal_density_method 'not measured'
_exptl_crystal_description block
_exptl_crystal_F_000 1046
_exptl_crystal_size_max 0.48
_exptl_crystal_size_mid 0.39
_exptl_crystal_size_min 0.3
_refine_diff_density_max 0.913
_refine_diff_density_min -0.932
_refine_diff_density_rms 0.146
_refine_ls_extinction_method none
_refine_ls_goodness_of_fit_ref 1.031
_refine_ls_hydrogen_treatment constr
_refine_ls_matrix_type full
_refine_ls_number_parameters 466
_refine_ls_number_reflns 5591
_refine_ls_number_restraints 0
_refine_ls_restrained_S_all 1.031
_refine_ls_R_factor_all 0.0663
_refine_ls_R_factor_gt 0.0420
_refine_ls_shift/su_max 0.001
_refine_ls_shift/su_mean 0.000
_refine_ls_structure_factor_coef Fsqd
_refine_ls_weighting_details 'calc w=1/[\s^2^(Fo^2^)+(0.0427P)^2^+0.4132P] where P=(Fo^2^+2Fc^2^)/3'
_refine_ls_weighting_scheme calc
_refine_ls_wR_factor_gt 0.0868
_refine_ls_wR_factor_ref 0.0971
_reflns_number_gt 4210
_reflns_number_total 5591
_reflns_threshold_expression >2sigma(I)
_cod_data_source_file c0dt00656d.txt
_cod_data_source_block 4
_cod_original_sg_symbol_H-M P-1
_cod_database_code 7015075

loop_
_symmetry_equiv_pos_as_xyz
'x, y, z'
'-x, -y, -z'

loop_
_atom_site_label
_atom_site_type_symbol
_atom_site_fract_x
_atom_site_fract_y
_atom_site_fract_z
_atom_site_U_iso_or_equiv
_atom_site_adp_type
_atom_site_occupancy
_atom_site_symmetry_multiplicity
_atom_site_calc_flag
_atom_site_refinement_flags
_atom_site_disorder_assembly
_atom_site_disorder_group
Ni1 Ni 0.5000 1.0000 0.5000 0.0184(3) Uani 1 2 d S . .
Mo1 Mo 0.07002(5) 0.61151(5) 1.01368(5) 0.01762(15) Uani 1 1 d . . .
Mo2 Mo 0.31832(5) 0.68922(5) 0.73332(5) 0.01810(15) Uani 1 1 d . . .
Mo3 Mo 0.20391(5) 0.38150(5) 1.01004(5) 0.01963(15) Uani 1 1 d . . .
Mo4 Mo -0.05247(5) 0.26679(5) 1.26661(5) 0.02165(15) Uani 1 1 d . . .
C1 C 0.6719(6) 1.0585(6) 0.5910(6) 0.0284(17) Uani 1 1 d . . .
H1 H 0.6623 1.1369 0.5623 0.034 Uiso 1 1 calc R . .
C2 C 0.6571(6) 0.8746(6) 0.6342(6) 0.0277(16) Uani 1 1 d . . .
H2 H 0.6335 0.8000 0.6412 0.033 Uiso 1 1 calc R . .
C3 C 0.7385(6) 0.9010(6) 0.6702(6) 0.0298(17) Uani 1 1 d . . .
H3 H 0.7802 0.8491 0.7063 0.036 Uiso 1 1 calc R . .
C4 C 0.8336(6) 1.0958(6) 0.6453(6) 0.0279(16) Uani 1 1 d . . .
C5 C 0.8005(7) 1.1950(7) 0.6655(7) 0.039(2) Uani 1 1 d . . .
H5 H 0.7197 1.2072 0.6879 0.047 Uiso 1 1 calc R . .
C6 C 0.8877(7) 1.2764(7) 0.6526(8) 0.043(2) Uani 1 1 d . . .
H6 H 0.8670 1.3455 0.6621 0.051 Uiso 1 1 calc R . .
C7 C 1.0068(7) 1.2544(7) 0.6252(7) 0.0311(17) Uani 1 1 d . . .
C8 C 1.0374(7) 1.1527(6) 0.6094(7) 0.0352(18) Uani 1 1 d . . .
H8 H 1.1166 1.1374 0.5927 0.042 Uiso 1 1 calc R . .
C9 C 0.9508(7) 1.0729(7) 0.6183(7) 0.0345(18) Uani 1 1 d . . .
H9 H 0.9718 1.0048 0.6063 0.041 Uiso 1 1 calc R . .
C10 C 1.0792(8) 1.4284(7) 0.6422(8) 0.045(2) Uani 1 1 d . . .
H10 H 1.0025 1.4472 0.6806 0.054 Uiso 1 1 calc R . .
N4 N 1.1849(6) 1.4868(6) 0.6138(6) 0.0475(18) Uani 1 1 d . . .
H11 H 1.1944 1.5472 0.6288 0.057 Uiso 1 1 calc R . .
C12 C 1.2224(8) 1.3448(9) 0.5549(11) 0.072(3) Uani 1 1 d . . .
H12 H 1.2635 1.2929 0.5220 0.087 Uiso 1 1 calc R . .
C13 C 0.7243(5) 0.9720(6) 0.2975(6) 0.0194(14) Uani 1 1 d . . .
H13 H 0.7673 1.0360 0.2942 0.023 Uiso 1 1 calc R . .
C14 C 0.5828(6) 0.8279(6) 0.3555(7) 0.0340(18) Uani 1 1 d . . .
H14 H 0.5092 0.7736 0.4023 0.041 Uiso 1 1 calc R . .
C15 C 0.6778(6) 0.8301(6) 0.2512(7) 0.0349(19) Uani 1 1 d . . .
H15 H 0.6812 0.7803 0.2113 0.042 Uiso 1 1 calc R . .
C16 C 0.8876(6) 0.9604(6) 0.1054(6) 0.0258(16) Uani 1 1 d . . .
C17 C 0.9781(6) 1.0339(6) 0.0963(6) 0.0318(18) Uani 1 1 d . . .
H17 H 0.9638 1.0559 0.1619 0.038 Uiso 1 1 calc R . .
C18 C 1.0911(6) 1.0756(6) -0.0108(6) 0.0267(16) Uani 1 1 d . . .
H18 H 1.1518 1.1275 -0.0185 0.032 Uiso 1 1 calc R . .
C19 C 0.3915(6) 0.8197(6) 0.8716(6) 0.0249(16) Uani 1 1 d . . .
H19 H 0.3573 0.8834 0.8401 0.030 Uiso 1 1 calc R . .
C20 C 0.4500(6) 0.6514(6) 0.9139(7) 0.0291(17) Uani 1 1 d . . .
H20 H 0.4626 0.5765 0.9169 0.035 Uiso 1 1 calc R . .
C21 C 0.4874(6) 0.7071(6) 0.9683(7) 0.0288(17) Uani 1 1 d . . .
H21 H 0.5307 0.6788 1.0145 0.035 Uiso 1 1 calc R . .
C22 C 0.4758(6) 0.9078(6) 0.9721(6) 0.0261(16) Uani 1 1 d . . .
C23 C 0.3897(6) 0.9787(7) 1.0008(7) 0.0328(18) Uani 1 1 d . . .
H23 H 0.3142 0.9636 1.0023 0.039 Uiso 1 1 calc R . .
C24 C 0.4138(6) 1.0708(6) 1.0269(7) 0.0326(18) Uani 1 1 d . . .
H24 H 0.3558 1.1188 1.0440 0.039 Uiso 1 1 calc R . .
N1 N 0.6137(5) 0.9740(5) 0.5855(5) 0.0240(13) Uani 1 1 d . . .
N2 N 0.7477(5) 1.0190(5) 0.6435(5) 0.0254(13) Uani 1 1 d . . .
N3 N 1.0980(5) 1.3393(5) 0.6084(6) 0.0337(15) Uani 1 1 d . . .
C11 C 1.2751(8) 1.4360(9) 0.5575(11) 0.071(3) Uani 1 1 d . . .
H4 H 1.3593 1.4603 0.5260 0.085 Uiso 1 1 calc R . .
N5 N 0.6111(4) 0.9189(5) 0.3829(5) 0.0220(13) Uani 1 1 d . . .
N6 N 0.7699(5) 0.9209(5) 0.2148(5) 0.0243(13) Uani 1 1 d . . .
N7 N 0.3906(4) 0.7219(5) 0.8535(5) 0.0219(13) Uani 1 1 d . . .
N8 N 0.4489(5) 0.8144(5) 0.9421(5) 0.0228(13) Uani 1 1 d . . .
O1 O 0.1399(4) 0.6435(4) 1.0901(4) 0.0280(11) Uani 1 1 d . . .
O2 O -0.0768(4) 0.6446(4) 1.0769(4) 0.0201(10) Uani 1 1 d . . .
O1W O 0.2305(7) 0.4963(8) 0.2803(8) 0.105(3) Uani 1 1 d . . .
O3 O 0.1457(3) 0.7361(4) 0.8515(4) 0.0190(10) Uani 1 1 d . . .
O2W O 0.4334(6) 0.6432(7) 0.2835(7) 0.091(2) Uani 1 1 d . . .
O4 O 0.3849(4) 0.8363(4) 0.6321(4) 0.0234(10) Uani 1 1 d . . .
O5 O 0.4289(4) 0.6136(4) 0.6797(4) 0.0307(12) Uani 1 1 d . . .
O6 O 0.2203(4) 0.5451(4) 0.9026(4) 0.0204(10) Uani 1 1 d . . .
O7 O 0.3097(4) 0.3288(4) 0.9104(4) 0.0280(11) Uani 1 1 d . . .
O8 O 0.2739(4) 0.4049(4) 1.0914(4) 0.0316(12) Uani 1 1 d . . .
O9 O 0.0903(4) 0.2404(4) 1.1439(4) 0.0242(11) Uani 1 1 d . . .
O10 O 0.0243(3) 0.4400(4) 1.0976(4) 0.0181(10) Uani 1 1 d . . .
O11 O 0.0086(4) 0.3169(4) 1.3404(4) 0.0326(12) Uani 1 1 d . . .
O12 O -0.2069(4) 0.3353(4) 1.3250(4) 0.0216(10) Uani 1 1 d . . .
O13 O -0.1155(4) 0.1207(4) 1.3634(4) 0.0309(12) Uani 1 1 d . . .

loop_
_atom_site_aniso_label
_atom_site_aniso_U_11
_atom_site_aniso_U_22
_atom_site_aniso_U_33
_atom_site_aniso_U_23
_atom_site_aniso_U_13
_atom_site_aniso_U_12
Ni1 0.0137(6) 0.0194(7) 0.0169(6) -0.0082(5) -0.0017(5) -0.0004(5)
Mo1 0.0147(3) 0.0172(3) 0.0179(3) -0.0067(2) -0.0051(2) 0.0007(2)
Mo2 0.0145(3) 0.0180(3) 0.0173(3) -0.0065(2) -0.0040(2) -0.0009(2)
Mo3 0.0141(3) 0.0183(3) 0.0223(3) -0.0066(3) -0.0061(3) 0.0026(2)
Mo4 0.0177(3) 0.0224(3) 0.0196(3) -0.0050(3) -0.0070(3) 0.0010(2)
C1 0.030(4) 0.027(4) 0.022(4) -0.006(3) -0.010(3) 0.002(3)
C2 0.027(4) 0.023(4) 0.033(4) -0.014(3) -0.011(3) 0.004(3)
C3 0.021(4) 0.025(4) 0.031(4) -0.005(3) -0.006(3) -0.001(3)
C4 0.031(4) 0.024(4) 0.023(4) -0.008(3) -0.009(3) -0.003(3)
C5 0.030(4) 0.048(5) 0.059(5) -0.037(4) -0.023(4) 0.009(4)
C6 0.042(5) 0.048(5) 0.059(5) -0.036(5) -0.028(4) 0.020(4)
C7 0.034(4) 0.035(5) 0.034(4) -0.017(4) -0.021(4) 0.009(3)
C8 0.033(4) 0.033(5) 0.043(5) -0.015(4) -0.021(4) 0.007(4)
C9 0.037(4) 0.034(5) 0.049(5) -0.026(4) -0.026(4) 0.013(4)
C10 0.044(5) 0.046(5) 0.046(5) -0.030(4) -0.012(4) -0.004(4)
N4 0.060(5) 0.041(4) 0.046(4) -0.024(4) -0.022(4) -0.003(4)
C12 0.043(6) 0.072(7) 0.142(10) -0.075(8) -0.050(7) 0.020(5)
C13 0.015(3) 0.027(4) 0.021(3) -0.016(3) -0.007(3) 0.005(3)
C14 0.020(4) 0.028(4) 0.036(4) -0.016(4) 0.005(3) -0.007(3)
C15 0.029(4) 0.033(5) 0.036(4) -0.025(4) 0.000(4) -0.004(3)
C16 0.018(3) 0.031(4) 0.021(4) -0.012(3) 0.000(3) 0.002(3)
C17 0.022(4) 0.042(5) 0.025(4) -0.020(4) 0.000(3) -0.001(3)
C18 0.020(3) 0.028(4) 0.026(4) -0.014(3) -0.003(3) -0.006(3)
C19 0.024(4) 0.025(4) 0.023(4) -0.009(3) -0.009(3) 0.001(3)
C20 0.028(4) 0.019(4) 0.044(4) -0.010(3) -0.021(4) 0.005(3)
C21 0.032(4) 0.023(4) 0.040(4) -0.011(3) -0.025(4) 0.010(3)
C22 0.027(4) 0.030(4) 0.022(4) -0.009(3) -0.013(3) 0.006(3)
C23 0.026(4) 0.046(5) 0.047(5) -0.030(4) -0.026(4) 0.014(3)
C24 0.030(4) 0.035(4) 0.045(5) -0.022(4) -0.023(4) 0.012(3)
N1 0.019(3) 0.022(3) 0.021(3) -0.004(3) -0.004(3) -0.003(2)
N2 0.021(3) 0.026(3) 0.027(3) -0.010(3) -0.009(3) -0.003(2)
N3 0.033(4) 0.037(4) 0.041(4) -0.022(3) -0.019(3) 0.003(3)
C11 0.042(6) 0.068(7) 0.134(10) -0.068(7) -0.044(6) 0.012(5)
N5 0.015(3) 0.026(3) 0.019(3) -0.009(3) -0.002(2) 0.001(2)
N6 0.017(3) 0.031(3) 0.019(3) -0.014(3) 0.000(2) 0.001(2)
N7 0.014(3) 0.026(3) 0.019(3) -0.005(3) -0.006(2) -0.003(2)
N8 0.022(3) 0.024(3) 0.027(3) -0.012(3) -0.013(3) 0.002(2)
O1 0.022(2) 0.034(3) 0.026(3) -0.012(2) -0.010(2) 0.000(2)
O2 0.012(2) 0.022(3) 0.022(2) -0.012(2) -0.0018(19) 0.0032(18)
O1W 0.117(6) 0.159(8) 0.138(7) -0.118(7) -0.093(6) 0.071(6)
O3 0.013(2) 0.017(2) 0.026(2) -0.010(2) -0.007(2) 0.0041(18)
O2W 0.065(5) 0.105(6) 0.089(6) -0.049(5) -0.014(4) 0.009(4)
O4 0.023(2) 0.021(3) 0.022(2) -0.009(2) -0.006(2) -0.002(2)
O5 0.020(2) 0.036(3) 0.035(3) -0.019(2) -0.009(2) 0.010(2)
O6 0.018(2) 0.017(2) 0.022(2) -0.007(2) -0.007(2) 0.0021(19)
O7 0.025(3) 0.028(3) 0.034(3) -0.019(2) -0.010(2) 0.009(2)
O8 0.026(3) 0.037(3) 0.032(3) -0.012(2) -0.015(2) 0.007(2)
O9 0.020(2) 0.015(2) 0.030(3) -0.006(2) -0.008(2) 0.0031(19)
O10 0.017(2) 0.015(2) 0.020(2) -0.0028(19) -0.009(2) 0.0010(18)
O11 0.027(3) 0.041(3) 0.029(3) -0.012(2) -0.014(2) -0.001(2)
O12 0.014(2) 0.027(3) 0.023(2) -0.011(2) -0.006(2) 0.0017(19)
O13 0.022(3) 0.028(3) 0.031(3) -0.006(2) -0.007(2) 0.003(2)

loop_
_atom_type_symbol
_atom_type_description
_atom_type_scat_dispersion_real
_atom_type_scat_dispersion_imag
_atom_type_scat_source
C C 0.0033 0.0016 'International Tables Vol C Tables 4.2.6.8 and 6.1.1.4'
H H 0.0000 0.0000 'International Tables Vol C Tables 4.2.6.8 and 6.1.1.4'
N N 0.0061 0.0033 'International Tables Vol C Tables 4.2.6.8 and 6.1.1.4'
O O 0.0106 0.0060 'International Tables Vol C Tables 4.2.6.8 and 6.1.1.4'
Na Na 0.0362 0.0249 'International Tables Vol C Tables 4.2.6.8 and 6.1.1.4'
Ni Ni 0.3393 1.1124 'International Tables Vol C Tables 4.2.6.8 and 6.1.1.4'
Mo Mo -1.6832 0.6857 'International Tables Vol C Tables 4.2.6.8 and 6.1.1.4'
Co Co 0.3494 0.9721 'International Tables Vol C Tables 4.2.6.8 and 6.1.1.4'

loop_
_geom_angle_atom_site_label_1
_geom_angle_atom_site_label_2
_geom_angle_atom_site_label_3
_geom_angle
_geom_angle_site_symmetry_1
_geom_angle_site_symmetry_3
_geom_angle_publ_flag
N1 Ni1 N1 180.000(1) 2_676 . ?
N1 Ni1 O4 88.56(18) 2_676 . ?
N1 Ni1 O4 91.44(18) . . ?
N1 Ni1 O4 91.44(18) 2_676 2_676 ?
N1 Ni1 O4 88.56(18) . 2_676 ?
O4 Ni1 O4 180.000(1) . 2_676 ?
N1 Ni1 N5 90.6(2) 2_676 . ?
N1 Ni1 N5 89.4(2) . . ?
O4 Ni1 N5 90.60(18) . . ?
O4 Ni1 N5 89.40(18) 2_676 . ?
N1 Ni1 N5 89.4(2) 2_676 2_676 ?
N1 Ni1 N5 90.6(2) . 2_676 ?
O4 Ni1 N5 89.40(18) . 2_676 ?
O4 Ni1 N5 90.60(18) 2_676 2_676 ?
N5 Ni1 N5 180.000(1) . 2_676 ?
O1 Mo1 O2 104.6(2) . . ?
O1 Mo1 O3 103.9(2) . . ?
O2 Mo1 O3 101.74(18) . . ?
O1 Mo1 O10 102.66(19) . . ?
O2 Mo1 O10 98.08(18) . . ?
O3 Mo1 O10 141.41(18) . . ?
O1 Mo1 O6 96.88(19) . . ?
O2 Mo1 O6 158.33(18) . . ?
O3 Mo1 O6 75.28(16) . . ?
O10 Mo1 O6 74.16(16) . . ?
O1 Mo1 O10 177.61(18) . 2_567 ?
O2 Mo1 O10 77.56(17) . 2_567 ?
O3 Mo1 O10 76.48(16) . 2_567 ?
O10 Mo1 O10 75.93(16) . 2_567 ?
O6 Mo1 O10 80.90(15) . 2_567 ?
O5 Mo2 O4 104.0(2) . . ?
O5 Mo2 O12 103.0(2) . 2_567 ?
O4 Mo2 O12 99.77(19) . 2_567 ?
O5 Mo2 O6 92.4(2) . . ?
O4 Mo2 O6 157.53(19) . . ?
O12 Mo2 O6 91.29(17) 2_567 . ?
O5 Mo2 N7 94.3(2) . . ?
O4 Mo2 N7 85.0(2) . . ?
O12 Mo2 N7 160.33(18) 2_567 . ?
O6 Mo2 N7 78.45(17) . . ?
O5 Mo2 O3 162.83(19) . . ?
O4 Mo2 O3 92.99(18) . . ?
O12 Mo2 O3 76.36(16) 2_567 . ?
O6 Mo2 O3 70.55(15) . . ?
N7 Mo2 O3 84.37(17) . . ?
O8 Mo3 O7 104.2(2) . . ?
O8 Mo3 O9 96.6(2) . . ?
O7 Mo3 O9 103.0(2) . . ?
O8 Mo3 O6 98.0(2) . . ?
O7 Mo3 O6 103.6(2) . . ?
O9 Mo3 O6 145.34(18) . . ?
O8 Mo3 O10 99.56(19) . . ?
O7 Mo3 O10 156.21(18) . . ?
O9 Mo3 O10 74.22(16) . . ?
O6 Mo3 O10 72.43(16) . . ?
O8 Mo3 O2 170.06(18) . 2_567 ?
O7 Mo3 O2 85.58(18) . 2_567 ?
O9 Mo3 O2 79.37(17) . 2_567 ?
O6 Mo3 O2 80.99(16) . 2_567 ?
O10 Mo3 O2 70.65(14) . 2_567 ?
O11 Mo4 O13 105.6(2) . . ?
O11 Mo4 O9 102.2(2) . . ?
O13 Mo4 O9 96.6(2) . . ?
O11 Mo4 O12 93.4(2) . . ?
O13 Mo4 O12 98.33(19) . . ?
O9 Mo4 O12 154.66(17) . . ?
O11 Mo4 O10 91.28(19) . . ?
O13 Mo4 O10 162.4(2) . . ?
O9 Mo4 O10 74.56(16) . . ?
O12 Mo4 O10 85.35(16) . . ?
O11 Mo4 O3 160.36(19) . 2_567 ?
O13 Mo4 O3 90.79(19) . 2_567 ?
O9 Mo4 O3 86.24(17) . 2_567 ?
O12 Mo4 O3 73.20(15) . 2_567 ?
O10 Mo4 O3 73.68(14) . 2_567 ?
N1 C1 N2 112.3(6) . . ?
N1 C1 H1 123.9 . . ?
N2 C1 H1 123.9 . . ?
C3 C2 N1 110.2(6) . . ?
C3 C2 H2 124.9 . . ?
N1 C2 H2 124.9 . . ?
C2 C3 N2 106.5(6) . . ?
C2 C3 H3 126.8 . . ?
N2 C3 H3 126.8 . . ?
C9 C4 C5 121.2(7) . . ?
C9 C4 N2 119.0(6) . . ?
C5 C4 N2 119.7(6) . . ?
C4 C5 C6 119.7(7) . . ?
C4 C5 H5 120.2 . . ?
C6 C5 H5 120.2 . . ?
C5 C6 C7 119.7(7) . . ?
C5 C6 H6 120.2 . . ?
C7 C6 H6 120.2 . . ?
C8 C7 C6 119.9(7) . . ?
C8 C7 N3 120.1(7) . . ?
C6 C7 N3 120.0(7) . . ?
C7 C8 C9 120.4(7) . . ?
C7 C8 H8 119.8 . . ?
C9 C8 H8 119.8 . . ?
C4 C9 C8 119.1(7) . . ?
C4 C9 H9 120.5 . . ?
C8 C9 H9 120.5 . . ?
N4 C10 N3 110.0(8) . . ?
N4 C10 H10 125.0 . . ?
N3 C10 H10 125.0 . . ?
C10 N4 C11 108.1(7) . . ?
C10 N4 H11 125.9 . . ?
C11 N4 H11 125.9 . . ?
C11 C12 N3 108.8(8) . . ?
C11 C12 H12 125.6 . . ?
N3 C12 H12 125.6 . . ?
N5 C13 N6 110.8(6) . . ?
N5 C13 H13 124.6 . . ?
N6 C13 H13 124.6 . . ?
C15 C14 N5 109.6(6) . . ?
C15 C14 H14 125.2 . . ?
N5 C14 H14 125.2 . . ?
C14 C15 N6 106.5(6) . . ?
C14 C15 H15 126.8 . . ?
N6 C15 H15 126.8 . . ?
C17 C16 C18 120.5(6) . 2_775 ?
C17 C16 N6 119.6(6) . . ?
C18 C16 N6 119.9(6) 2_775 . ?
C16 C17 C18 120.0(6) . . ?
C16 C17 H17 120.0 . . ?
C18 C17 H17 120.0 . . ?
C16 C18 C17 119.4(6) 2_775 . ?
C16 C18 H18 120.3 2_775 . ?
C17 C18 H18 120.3 . . ?
N7 C19 N8 110.4(6) . . ?
N7 C19 H19 124.8 . . ?
N8 C19 H19 124.8 . . ?
C21 C20 N7 109.3(6) . . ?
C21 C20 H20 125.3 . . ?
N7 C20 H20 125.3 . . ?
C20 C21 N8 106.4(6) . . ?
C20 C21 H21 126.8 . . ?
N8 C21 H21 126.8 . . ?
C24 C22 C23 118.9(6) 2_677 . ?
C24 C22 N8 121.4(6) 2_677 . ?
C23 C22 N8 119.7(6) . . ?
C24 C23 C22 121.2(6) . . ?
C24 C23 H23 119.4 . . ?
C22 C23 H23 119.4 . . ?
C23 C24 C22 119.9(7) . 2_677 ?
C23 C24 H24 120.1 . . ?
C22 C24 H24 120.1 2_677 . ?
C1 N1 C2 104.7(6) . . ?
C1 N1 Ni1 124.2(5) . . ?
C2 N1 Ni1 130.7(5) . . ?
C1 N2 C3 106.2(6) . . ?
C1 N2 C4 123.1(6) . . ?
C3 N2 C4 129.7(6) . . ?
C10 N3 C12 105.8(7) . . ?
C10 N3 C7 127.0(7) . . ?
C12 N3 C7 127.2(7) . . ?
C12 C11 N4 107.2(8) . . ?
C12 C11 H4 126.4 . . ?
N4 C11 H4 126.4 . . ?
C13 N5 C14 106.2(5) . . ?
C13 N5 Ni1 119.8(4) . . ?
C14 N5 Ni1 132.3(4) . . ?
C13 N6 C15 106.9(5) . . ?
C13 N6 C16 125.9(6) . . ?
C15 N6 C16 127.1(6) . . ?
C19 N7 C20 106.8(6) . . ?
C19 N7 Mo2 125.2(4) . . ?
C20 N7 Mo2 127.8(5) . . ?
C19 N8 C21 107.0(6) . . ?
C19 N8 C22 125.9(6) . . ?
C21 N8 C22 126.8(5) . . ?
Mo1 O2 Mo3 115.7(2) . 2_567 ?
Mo1 O3 Mo2 108.54(18) . . ?
Mo1 O3 Mo4 112.50(19) . 2_567 ?
Mo2 O3 Mo4 93.72(16) . 2_567 ?
Mo2 O4 Ni1 168.0(3) . . ?
Mo3 O6 Mo2 149.2(2) . . ?
Mo3 O6 Mo1 106.10(18) . . ?
Mo2 O6 Mo1 104.65(18) . . ?
Mo4 O9 Mo3 114.8(2) . . ?
Mo1 O10 Mo4 153.9(2) . . ?
Mo1 O10 Mo3 102.66(17) . . ?
Mo4 O10 Mo3 91.96(14) . . ?
Mo1 O10 Mo1 104.07(16) . 2_567 ?
Mo4 O10 Mo1 95.59(15) . 2_567 ?
Mo3 O10 Mo1 95.96(15) . 2_567 ?
Mo2 O12 Mo4 114.4(2) 2_567 . ?

loop_
_geom_bond_atom_site_label_1
_geom_bond_atom_site_label_2
_geom_bond_distance
_geom_bond_site_symmetry_2
_geom_bond_publ_flag
Ni1 N1 2.065(5) 2_676 ?
Ni1 N1 2.065(5) . ?
Ni1 O4 2.101(4) . ?
Ni1 O4 2.101(4) 2_676 ?
Ni1 N5 2.122(5) . ?
Ni1 N5 2.122(5) 2_676 ?
Mo1 O1 1.689(4) . ?
Mo1 O2 1.743(4) . ?
Mo1 O3 1.892(4) . ?
Mo1 O10 1.949(4) . ?
Mo1 O6 2.172(4) . ?
Mo1 O10 2.422(4) 2_567 ?
Mo2 O5 1.689(4) . ?
Mo2 O4 1.741(4) . ?
Mo2 O12 1.881(4) 2_567 ?
Mo2 O6 2.071(4) . ?
Mo2 N7 2.228(5) . ?
Mo2 O3 2.238(4) . ?
Mo3 O8 1.702(5) . ?
Mo3 O7 1.717(4) . ?
Mo3 O9 1.924(4) . ?
Mo3 O6 1.938(4) . ?
Mo3 O10 2.255(4) . ?
Mo3 O2 2.346(4) 2_567 ?
Mo4 O11 1.699(5) . ?
Mo4 O13 1.717(5) . ?
Mo4 O9 1.917(4) . ?
Mo4 O12 2.023(4) . ?
Mo4 O10 2.246(4) . ?
Mo4 O3 2.261(4) 2_567 ?
C1 N1 1.309(8) . ?
C1 N2 1.353(8) . ?
C1 H1 0.9300 . ?
C2 C3 1.346(9) . ?
C2 N1 1.377(8) . ?
C2 H2 0.9300 . ?
C3 N2 1.366(9) . ?
C3 H3 0.9300 . ?
C4 C9 1.375(9) . ?
C4 C5 1.375(10) . ?
C4 N2 1.431(8) . ?
C5 C6 1.382(10) . ?
C5 H5 0.9300 . ?
C6 C7 1.392(9) . ?
C6 H6 0.9300 . ?
C7 C8 1.377(10) . ?
C7 N3 1.423(9) . ?
C8 C9 1.388(10) . ?
C8 H8 0.9300 . ?
C9 H9 0.9300 . ?
C10 N4 1.314(9) . ?
C10 N3 1.317(9) . ?
C10 H10 0.9300 . ?
N4 C11 1.338(10) . ?
N4 H11 0.8600 . ?
C12 C11 1.320(11) . ?
C12 N3 1.363(10) . ?
C12 H12 0.9300 . ?
C13 N5 1.314(7) . ?
C13 N6 1.358(8) . ?
C13 H13 0.9300 . ?
C14 C15 1.341(9) . ?
C14 N5 1.384(8) . ?
C14 H14 0.9300 . ?
C15 N6 1.384(8) . ?
C15 H15 0.9300 . ?
C16 C17 1.370(9) . ?
C16 C18 1.373(9) 2_775 ?
C16 N6 1.435(8) . ?
C17 C18 1.389(9) . ?
C17 H17 0.9300 . ?
C18 C16 1.373(9) 2_775 ?
C18 H18 0.9300 . ?
C19 N7 1.318(8) . ?
C19 N8 1.346(8) . ?
C19 H19 0.9300 . ?
C20 C21 1.345(9) . ?
C20 N7 1.365(8) . ?
C20 H20 0.9300 . ?
C21 N8 1.380(8) . ?
C21 H21 0.9300 . ?
C22 C24 1.378(9) 2_677 ?
C22 C23 1.385(9) . ?
C22 N8 1.428(8) . ?
C23 C24 1.369(10) . ?
C23 H23 0.9300 . ?
C24 C22 1.378(9) 2_677 ?
C24 H24 0.9300 . ?
C11 H4 0.9300 . ?
O2 Mo3 2.346(4) 2_567 ?
O3 Mo4 2.261(4) 2_567 ?
O10 Mo1 2.422(4) 2_567 ?
O12 Mo2 1.881(4) 2_567 ?

loop_
_geom_torsion_atom_site_label_1
_geom_torsion_atom_site_label_2
_geom_torsion_atom_site_label_3
_geom_torsion_atom_site_label_4
_geom_torsion
_geom_torsion_site_symmetry_1
_geom_torsion_site_symmetry_2
_geom_torsion_site_symmetry_3
_geom_torsion_site_symmetry_4
_geom_torsion_publ_flag
N1 C2 C3 N2 -0.3(8) . . . . ?
C9 C4 C5 C6 3.3(12) . . . . ?
N2 C4 C5 C6 -172.4(7) . . . . ?
C4 C5 C6 C7 -3.1(12) . . . . ?
C5 C6 C7 C8 0.9(12) . . . . ?
C5 C6 C7 N3 178.3(7) . . . . ?
C6 C7 C8 C9 1.2(11) . . . . ?
N3 C7 C8 C9 -176.2(7) . . . . ?
C5 C4 C9 C8 -1.2(11) . . . . ?
N2 C4 C9 C8 174.5(6) . . . . ?
C7 C8 C9 C4 -1.1(11) . . . . ?
N3 C10 N4 C11 1.4(10) . . . . ?
N5 C14 C15 N6 2.5(8) . . . . ?
C18 C16 C17 C18 2.0(12) 2_775 . . . ?
N6 C16 C17 C18 -178.0(6) . . . . ?
C16 C17 C18 C16 -2.0(12) . . . 2_775 ?
N7 C20 C21 N8 0.6(8) . . . . ?
C24 C22 C23 C24 1.5(12) 2_677 . . . ?
N8 C22 C23 C24 -178.3(7) . . . . ?
C22 C23 C24 C22 -1.6(12) . . . 2_677 ?
N2 C1 N1 C2 -1.6(7) . . . . ?
N2 C1 N1 Ni1 -175.2(4) . . . . ?
C3 C2 N1 C1 1.2(7) . . . . ?
C3 C2 N1 Ni1 174.1(4) . . . . ?
N1 Ni1 N1 C1 -109(100) 2_676 . . . ?
O4 Ni1 N1 C1 -146.5(5) . . . . ?
O4 Ni1 N1 C1 33.5(5) 2_676 . . . ?
N5 Ni1 N1 C1 122.9(5) . . . . ?
N5 Ni1 N1 C1 -57.1(5) 2_676 . . . ?
N1 Ni1 N1 C2 80(100) 2_676 . . . ?
O4 Ni1 N1 C2 41.7(6) . . . . ?
O4 Ni1 N1 C2 -138.3(6) 2_676 . . . ?
N5 Ni1 N1 C2 -48.9(6) . . . . ?
N5 Ni1 N1 C2 131.1(6) 2_676 . . . ?
N1 C1 N2 C3 1.5(8) . . . . ?
N1 C1 N2 C4 171.4(6) . . . . ?
C2 C3 N2 C1 -0.6(7) . . . . ?
C2 C3 N2 C4 -169.7(6) . . . . ?
C9 C4 N2 C1 -136.8(7) . . . . ?
C5 C4 N2 C1 38.9(10) . . . . ?
C9 C4 N2 C3 30.6(10) . . . . ?
C5 C4 N2 C3 -153.7(7) . . . . ?
N4 C10 N3 C12 -0.8(10) . . . . ?
N4 C10 N3 C7 178.8(7) . . . . ?
C11 C12 N3 C10 -0.1(12) . . . . ?
C11 C12 N3 C7 -179.7(8) . . . . ?
C8 C7 N3 C10 -166.3(7) . . . . ?
C6 C7 N3 C10 16.3(12) . . . . ?
C8 C7 N3 C12 13.2(12) . . . . ?
C6 C7 N3 C12 -164.2(9) . . . . ?
N3 C12 C11 N4 0.9(13) . . . . ?
C10 N4 C11 C12 -1.4(12) . . . . ?
N6 C13 N5 C14 1.0(7) . . . . ?
N6 C13 N5 Ni1 -166.2(4) . . . . ?
C15 C14 N5 C13 -2.2(8) . . . . ?
C15 C14 N5 Ni1 162.8(5) . . . . ?
N1 Ni1 N5 C13 111.8(5) 2_676 . . . ?
N1 Ni1 N5 C13 -68.2(5) . . . . ?
O4 Ni1 N5 C13 -159.7(5) . . . . ?
O4 Ni1 N5 C13 20.3(5) 2_676 . . . ?
N5 Ni1 N5 C13 -176(100) 2_676 . . . ?
N1 Ni1 N5 C14 -51.5(6) 2_676 . . . ?
N1 Ni1 N5 C14 128.5(6) . . . . ?
O4 Ni1 N5 C14 37.0(6) . . . . ?
O4 Ni1 N5 C14 -143.0(6) 2_676 . . . ?
N5 Ni1 N5 C14 21(100) 2_676 . . . ?
N5 C13 N6 C15 0.5(7) . . . . ?
N5 C13 N6 C16 176.1(6) . . . . ?
C14 C15 N6 C13 -1.8(8) . . . . ?
C14 C15 N6 C16 -177.3(6) . . . . ?
C17 C16 N6 C13 19.0(10) . . . . ?
C18 C16 N6 C13 -161.0(6) 2_775 . . . ?
C17 C16 N6 C15 -166.3(7) . . . . ?
C18 C16 N6 C15 13.7(11) 2_775 . . . ?
N8 C19 N7 C20 -0.3(7) . . . . ?
N8 C19 N7 Mo2 -175.8(4) . . . . ?
C21 C20 N7 C19 -0.2(8) . . . . ?
C21 C20 N7 Mo2 175.1(4) . . . . ?
O5 Mo2 N7 C19 142.7(5) . . . . ?
O4 Mo2 N7 C19 39.1(5) . . . . ?
O12 Mo2 N7 C19 -65.9(8) 2_567 . . . ?
O6 Mo2 N7 C19 -125.7(5) . . . . ?
O3 Mo2 N7 C19 -54.5(5) . . . . ?
O5 Mo2 N7 C20 -31.7(5) . . . . ?
O4 Mo2 N7 C20 -135.4(5) . . . . ?
O12 Mo2 N7 C20 119.6(7) 2_567 . . . ?
O6 Mo2 N7 C20 59.8(5) . . . . ?
O3 Mo2 N7 C20 131.1(5) . . . . ?
N7 C19 N8 C21 0.7(7) . . . . ?
N7 C19 N8 C22 174.8(6) . . . . ?
C20 C21 N8 C19 -0.8(7) . . . . ?
C20 C21 N8 C22 -174.8(6) . . . . ?
C24 C22 N8 C19 -139.8(7) 2_677 . . . ?
C23 C22 N8 C19 40.1(9) . . . . ?
C24 C22 N8 C21 33.1(10) 2_677 . . . ?
C23 C22 N8 C21 -147.0(7) . . . . ?
O1 Mo1 O2 Mo3 177.9(2) . . . 2_567 ?
O3 Mo1 O2 Mo3 70.0(2) . . . 2_567 ?
O10 Mo1 O2 Mo3 -76.7(2) . . . 2_567 ?
O6 Mo1 O2 Mo3 -9.6(6) . . . 2_567 ?
O10 Mo1 O2 Mo3 -3.11(18) 2_567 . . 2_567 ?
O1 Mo1 O3 Mo2 86.0(2) . . . . ?
O2 Mo1 O3 Mo2 -165.55(19) . . . . ?
O10 Mo1 O3 Mo2 -46.2(3) . . . . ?
O6 Mo1 O3 Mo2 -7.61(17) . . . . ?
O10 Mo1 O3 Mo2 -91.58(19) 2_567 . . . ?
O1 Mo1 O3 Mo4 -171.7(2) . . . 2_567 ?
O2 Mo1 O3 Mo4 -63.3(2) . . . 2_567 ?
O10 Mo1 O3 Mo4 56.1(3) . . . 2_567 ?
O6 Mo1 O3 Mo4 94.7(2) . . . 2_567 ?
O10 Mo1 O3 Mo4 10.71(16) 2_567 . . 2_567 ?
O5 Mo2 O3 Mo1 14.7(7) . . . . ?
O4 Mo2 O3 Mo1 -156.2(2) . . . . ?
O12 Mo2 O3 Mo1 104.5(2) 2_567 . . . ?
O6 Mo2 O3 Mo1 8.19(18) . . . . ?
N7 Mo2 O3 Mo1 -71.5(2) . . . . ?
O5 Mo2 O3 Mo4 -100.5(6) . . . 2_567 ?
O4 Mo2 O3 Mo4 88.62(18) . . . 2_567 ?
O12 Mo2 O3 Mo4 -10.71(16) 2_567 . . 2_567 ?
O6 Mo2 O3 Mo4 -107.03(18) . . . 2_567 ?
N7 Mo2 O3 Mo4 173.25(18) . . . 2_567 ?
O5 Mo2 O4 Ni1 -16.5(12) . . . . ?
O12 Mo2 O4 Ni1 -122.6(12) 2_567 . . . ?
O6 Mo2 O4 Ni1 119.0(11) . . . . ?
N7 Mo2 O4 Ni1 76.6(12) . . . . ?
O3 Mo2 O4 Ni1 160.7(12) . . . . ?
N1 Ni1 O4 Mo2 128.5(12) 2_676 . . . ?
N1 Ni1 O4 Mo2 -51.5(12) . . . . ?
O4 Ni1 O4 Mo2 77(100) 2_676 . . . ?
N5 Ni1 O4 Mo2 37.9(12) . . . . ?
N5 Ni1 O4 Mo2 -142.1(12) 2_676 . . . ?
O8 Mo3 O6 Mo2 93.8(5) . . . . ?
O7 Mo3 O6 Mo2 -13.0(5) . . . . ?
O9 Mo3 O6 Mo2 -152.3(4) . . . . ?
O10 Mo3 O6 Mo2 -168.6(5) . . . . ?
O2 Mo3 O6 Mo2 -96.2(4) 2_567 . . . ?
O8 Mo3 O6 Mo1 -81.9(2) . . . . ?
O7 Mo3 O6 Mo1 171.3(2) . . . . ?
O9 Mo3 O6 Mo1 32.0(4) . . . . ?
O10 Mo3 O6 Mo1 15.67(16) . . . . ?
O2 Mo3 O6 Mo1 88.12(18) 2_567 . . . ?
O5 Mo2 O6 Mo3 -0.8(5) . . . . ?
O4 Mo2 O6 Mo3 -137.9(5) . . . . ?
O12 Mo2 O6 Mo3 102.2(5) 2_567 . . . ?
N7 Mo2 O6 Mo3 -94.7(5) . . . . ?
O3 Mo2 O6 Mo3 177.3(5) . . . . ?
O5 Mo2 O6 Mo1 174.9(2) . . . . ?
O4 Mo2 O6 Mo1 37.9(5) . . . . ?
O12 Mo2 O6 Mo1 -82.03(19) 2_567 . . . ?
N7 Mo2 O6 Mo1 81.1(2) . . . . ?
O3 Mo2 O6 Mo1 -6.99(15) . . . . ?
O1 Mo1 O6 Mo3 83.2(2) . . . . ?
O2 Mo1 O6 Mo3 -89.5(5) . . . . ?
O3 Mo1 O6 Mo3 -174.2(2) . . . . ?
O10 Mo1 O6 Mo3 -18.05(18) . . . . ?
O10 Mo1 O6 Mo3 -95.90(19) 2_567 . . . ?
O1 Mo1 O6 Mo2 -94.5(2) . . . . ?
O2 Mo1 O6 Mo2 92.8(5) . . . . ?
O3 Mo1 O6 Mo2 8.06(18) . . . . ?
O10 Mo1 O6 Mo2 164.2(2) . . . . ?
O10 Mo1 O6 Mo2 86.37(17) 2_567 . . . ?
O11 Mo4 O9 Mo3 -69.6(3) . . . . ?
O13 Mo4 O9 Mo3 -177.2(2) . . . . ?
O12 Mo4 O9 Mo3 57.1(5) . . . . ?
O10 Mo4 O9 Mo3 18.3(2) . . . . ?
O3 Mo4 O9 Mo3 92.4(2) 2_567 . . . ?
O8 Mo3 O9 Mo4 79.9(3) . . . . ?
O7 Mo3 O9 Mo4 -173.9(2) . . . . ?
O6 Mo3 O9 Mo4 -34.5(5) . . . . ?
O10 Mo3 O9 Mo4 -18.3(2) . . . . ?
O2 Mo3 O9 Mo4 -91.0(2) 2_567 . . . ?
O1 Mo1 O10 Mo4 44.2(5) . . . . ?
O2 Mo1 O10 Mo4 -62.9(5) . . . . ?
O3 Mo1 O10 Mo4 176.7(4) . . . . ?
O6 Mo1 O10 Mo4 137.8(5) . . . . ?
O10 Mo1 O10 Mo4 -137.8(5) 2_567 . . . ?
O1 Mo1 O10 Mo3 -78.5(2) . . . . ?
O2 Mo1 O10 Mo3 174.50(18) . . . . ?
O3 Mo1 O10 Mo3 54.0(3) . . . . ?
O6 Mo1 O10 Mo3 15.20(15) . . . . ?
O10 Mo1 O10 Mo3 99.6(2) 2_567 . . . ?
O1 Mo1 O10 Mo1 -178.01(18) . . . 2_567 ?
O2 Mo1 O10 Mo1 74.94(19) . . . 2_567 ?
O3 Mo1 O10 Mo1 -45.5(3) . . . 2_567 ?
O6 Mo1 O10 Mo1 -84.35(17) . . . 2_567 ?
O10 Mo1 O10 Mo1 0.0 2_567 . . 2_567 ?
O11 Mo4 O10 Mo1 -36.5(5) . . . . ?
O13 Mo4 O10 Mo1 159.7(5) . . . . ?
O9 Mo4 O10 Mo1 -138.8(5) . . . . ?
O12 Mo4 O10 Mo1 56.8(5) . . . . ?
O3 Mo4 O10 Mo1 130.6(5) 2_567 . . . ?
O11 Mo4 O10 Mo3 88.17(19) . . . . ?
O13 Mo4 O10 Mo3 -75.5(6) . . . . ?
O9 Mo4 O10 Mo3 -14.08(16) . . . . ?
O12 Mo4 O10 Mo3 -178.49(16) . . . . ?
O3 Mo4 O10 Mo3 -104.65(16) 2_567 . . . ?
O11 Mo4 O10 Mo1 -175.64(19) . . . 2_567 ?
O13 Mo4 O10 Mo1 20.6(6) . . . 2_567 ?
O9 Mo4 O10 Mo1 82.10(17) . . . 2_567 ?
O12 Mo4 O10 Mo1 -82.30(16) . . . 2_567 ?
O3 Mo4 O10 Mo1 -8.47(13) 2_567 . . 2_567 ?
O8 Mo3 O10 Mo1 78.2(2) . . . . ?
O7 Mo3 O10 Mo1 -101.1(5) . . . . ?
O9 Mo3 O10 Mo1 172.3(2) . . . . ?
O6 Mo3 O10 Mo1 -17.25(17) . . . . ?
O2 Mo3 O10 Mo1 -103.64(19) 2_567 . . . ?
O8 Mo3 O10 Mo4 -80.1(2) . . . . ?
O7 Mo3 O10 Mo4 100.6(4) . . . . ?
O9 Mo3 O10 Mo4 14.06(16) . . . . ?
O6 Mo3 O10 Mo4 -175.52(19) . . . . ?
O2 Mo3 O10 Mo4 98.08(16) 2_567 . . . ?
O8 Mo3 O10 Mo1 -175.94(18) . . . 2_567 ?
O7 Mo3 O10 Mo1 4.8(5) . . . 2_567 ?
O9 Mo3 O10 Mo1 -81.77(17) . . . 2_567 ?
O6 Mo3 O10 Mo1 88.65(17) . . . 2_567 ?
O2 Mo3 O10 Mo1 2.26(13) 2_567 . . 2_567 ?
O11 Mo4 O12 Mo2 178.6(2) . . . 2_567 ?
O13 Mo4 O12 Mo2 -75.1(3) . . . 2_567 ?
O9 Mo4 O12 Mo2 50.3(5) . . . 2_567 ?
O10 Mo4 O12 Mo2 87.6(2) . . . 2_567 ?
O3 Mo4 O12 Mo2 13.21(19) 2_567 . . 2_567 ?
